data_7004042
loop_
_publ_author_name
'Cangelosi, Virginia M.'
'Zakharov, Lev N.'
'Fontenot, Sean A.'
'Pitt, Melanie A.'
'Johnson, Darren W.'

_publ_section_title
;
 Host--guest interactions in a series of self-assembled As2L2Cl2
 macrocycles
;
_journal_issue 26
_journal_name_full 'Dalton Transactions'
_journal_page_first 3447
_journal_page_last 3453
_journal_paper_doi 10.1039/B802178C
_journal_year 2008
_chemical_formula_sum 'C24 H29 As2 Cl2 O4 S4'
_chemical_formula_weight 730.45
_chemical_name_systematic
;
?
;
_space_group_IT_number 14
_symmetry_cell_setting monoclinic
_symmetry_space_group_name_Hall '-P 2ybc'
_symmetry_space_group_name_H-M 'P 1 21/c 1'
_atom_sites_solution_hydrogens geom
_atom_sites_solution_primary direct
_atom_sites_solution_secondary difmap
_audit_creation_method SHELXLTL
_cell_angle_alpha 90.00
_cell_angle_beta 90.784(2)
_cell_angle_gamma 90.00
_cell_formula_units_Z 4
_cell_length_a 13.9458(17)
_cell_length_b 9.8297(12)
_cell_length_c 21.814(3)
_cell_measurement_reflns_used 2964
_cell_measurement_temperature 173(2)
_cell_measurement_theta_max 22.19
_cell_measurement_theta_min 2.27
_cell_volume 2990.0(7)
_computing_cell_refinement 'Bruker SMART'
_computing_data_collection 'Bruker SMART'
_computing_data_reduction 'Bruker SAINT'
_computing_molecular_graphics 'Bruker SHELXTL'
_computing_publication_material 'Bruker SHELXTL'
_computing_structure_refinement 'Bruker SHELXTL'
_computing_structure_solution 'Bruker SHELXTL'
_diffrn_ambient_temperature 173(2)
_diffrn_measured_fraction_theta_full 0.992
_diffrn_measured_fraction_theta_max 0.992
_diffrn_measurement_device_type 'CCD area detector'
_diffrn_measurement_method 'phi and omega scans'
_diffrn_radiation_monochromator graphite
_diffrn_radiation_source 'fine-focus sealed tube'
_diffrn_radiation_type MoK\a
_diffrn_radiation_wavelength 0.71073
_diffrn_reflns_av_R_equivalents 0.0309
_diffrn_reflns_av_sigmaI/netI 0.0476
_diffrn_reflns_limit_h_max 17
_diffrn_reflns_limit_h_min -13
_diffrn_reflns_limit_k_max 12
_diffrn_reflns_limit_k_min -8
_diffrn_reflns_limit_l_max 26
_diffrn_reflns_limit_l_min -27
_diffrn_reflns_number 14607
_diffrn_reflns_theta_full 27.00
_diffrn_reflns_theta_max 27.00
_diffrn_reflns_theta_min 1.46
_exptl_absorpt_coefficient_mu 2.722
_exptl_absorpt_correction_T_max 0.7725
_exptl_absorpt_correction_T_min 0.6400
_exptl_absorpt_correction_type multi-scan
_exptl_absorpt_process_details SADABS
_exptl_crystal_colour colorless
_exptl_crystal_density_diffrn 1.623
_exptl_crystal_density_meas 0
_exptl_crystal_density_method 'not measured'
_exptl_crystal_description block
_exptl_crystal_F_000 1476
_exptl_crystal_size_max 0.18
_exptl_crystal_size_mid 0.14
_exptl_crystal_size_min 0.10
_refine_diff_density_max 1.037
_refine_diff_density_min -1.096
_refine_diff_density_rms 0.098
_refine_ls_extinction_method constr
_refine_ls_goodness_of_fit_ref 1.134
_refine_ls_hydrogen_treatment mixed
_refine_ls_matrix_type full
_refine_ls_number_parameters 371
_refine_ls_number_reflns 6483
_refine_ls_number_restraints 4
_refine_ls_restrained_S_all 1.141
_refine_ls_R_factor_all 0.0985
_refine_ls_R_factor_gt 0.0713
_refine_ls_shift/su_max 0.002
_refine_ls_shift/su_mean 0.000
_refine_ls_structure_factor_coef Fsqd
_refine_ls_weighting_details 'calc w=1/[\s^2^(Fo^2^)+(0.0210P)^2^+15.5684P] where P=(Fo^2^+2Fc^2^)/3'
_refine_ls_weighting_scheme calc
_refine_ls_wR_factor_gt 0.1340
_refine_ls_wR_factor_ref 0.1440
_reflns_number_gt 4716
_reflns_number_total 6483
_reflns_threshold_expression >2sigma(I)
_cod_data_source_file B802178C.txt
_cod_data_source_block g24
_cod_depositor_comments
;
The following automatic conversions were performed:
'_symmetry_cell_setting' value 'Monoclinic' changed to 'monoclinic'
according to '/home/saulius/struct/CIF-dictionaries/cif_core.dic'
dictionary named 'cif_core.dic' version 2.4.1 from 2010-06-29.

Automatic conversion script
Id: cif_fix_enum 1527 2010-12-29 10:47:43Z saulius 
;
_cod_original_cell_volume 2990.0(6)
_cod_original_sg_symbol_H-M P2(1)/c
_cod_database_code 7004042

loop_
_symmetry_equiv_pos_as_xyz
'x, y, z'
'-x, y+1/2, -z+1/2'
'-x, -y, -z'
'x, -y-1/2, z-1/2'

loop_
_atom_site_label
_atom_site_type_symbol
_atom_site_fract_x
_atom_site_fract_y
_atom_site_fract_z
_atom_site_U_iso_or_equiv
_atom_site_adp_type
_atom_site_occupancy
_atom_site_symmetry_multiplicity
_atom_site_calc_flag
_atom_site_refinement_flags
_atom_site_disorder_assembly
_atom_site_disorder_group
As1 As 0.25623(5) 0.53689(8) 0.04433(3) 0.0478(2) Uani 1 1 d . . .
Cl1 Cl 0.14697(17) 0.3695(2) 0.04918(10) 0.0748(6) Uani 1 1 d . . .
As2 As 0.1799(4) 0.8465(4) 0.2124(2) 0.0391(11) Uani 0.69(4) 1 d P A 1
Cl2 Cl 0.0674(6) 0.8113(6) 0.2826(3) 0.053(2) Uani 0.69(4) 1 d P A 1
As2A As 0.196(2) 0.861(2) 0.2002(13) 0.073(4) Uani 0.31(4) 1 d P A 2
Cl2A Cl 0.102(4) 0.805(2) 0.2789(9) 0.118(8) Uani 0.31(4) 1 d P A 2
S1 S 0.24741(14) 0.58641(19) -0.05460(7) 0.0514(4) Uani 1 1 d . . .
S2 S 0.15529(16) 1.06576(19) 0.18799(8) 0.0610(5) Uani 1 1 d . . .
S3 S 0.39013(17) 0.4274(3) 0.02550(10) 0.0917(9) Uani 1 1 d . . .
S4 S 0.30473(18) 0.9146(3) 0.26855(12) 0.0886(9) Uani 1 1 d . . .
C1 C 0.1275(5) 0.6605(7) -0.0589(3) 0.0464(16) Uani 1 1 d . . .
H1A H 0.1185 0.7030 -0.0997 0.056 Uiso 1 1 calc R . .
H1B H 0.0798 0.5865 -0.0553 0.056 Uiso 1 1 calc R . .
C2 C 0.1080(5) 0.7643(6) -0.0110(3) 0.0407(15) Uani 1 1 d . A .
C3 C 0.1407(5) 0.8978(7) -0.0165(3) 0.0417(15) Uani 1 1 d . . .
C4 C 0.1244(4) 0.9917(6) 0.0293(3) 0.0388(14) Uani 1 1 d . A .
H4A H 0.1481 1.0818 0.0253 0.047 Uiso 1 1 calc R . .
C5 C 0.0737(4) 0.9555(6) 0.0813(3) 0.0396(14) Uani 1 1 d . . .
C6 C 0.0396(4) 0.8235(6) 0.0868(3) 0.0372(14) Uani 1 1 d . A .
C7 C 0.0567(4) 0.7294(6) 0.0406(3) 0.0393(14) Uani 1 1 d . . .
H7A H 0.0327 0.6394 0.0446 0.047 Uiso 1 1 calc R A .
C8 C 0.0576(5) 1.0568(7) 0.1309(3) 0.0488(16) Uani 1 1 d . A .
H8A H -0.0026 1.0336 0.1520 0.059 Uiso 1 1 calc R . .
H8B H 0.0491 1.1478 0.1121 0.059 Uiso 1 1 calc R . .
C9 C 0.2226(6) 1.0630(8) -0.0772(3) 0.061(2) Uani 1 1 d . . .
H9A H 0.2562 1.0707 -0.1161 0.092 Uiso 1 1 calc R . .
H9B H 0.2664 1.0868 -0.0433 0.092 Uiso 1 1 calc R . .
H9C H 0.1676 1.1251 -0.0773 0.092 Uiso 1 1 calc R . .
C10 C -0.0453(6) 0.6581(7) 0.1468(3) 0.0576(19) Uani 1 1 d . A .
H10A H -0.0789 0.6510 0.1858 0.086 Uiso 1 1 calc R . .
H10B H 0.0086 0.5941 0.1466 0.086 Uiso 1 1 calc R . .
H10C H -0.0897 0.6362 0.1130 0.086 Uiso 1 1 calc R . .
C11 C 0.4273(7) 0.3698(9) 0.1011(4) 0.078(3) Uani 1 1 d . . .
H11A H 0.3941 0.2831 0.1097 0.094 Uiso 1 1 calc R B 1
H11B H 0.4969 0.3504 0.1004 0.094 Uiso 1 1 calc R B 1
C12 C 0.4087(5) 0.4661(7) 0.1532(3) 0.0503(17) Uani 0.734(8) 1 d P A 1
C13 C 0.4742(5) 0.5680(7) 0.1664(3) 0.0501(17) Uani 0.734(8) 1 d P A 1
C14 C 0.4561(5) 0.6609(7) 0.2131(3) 0.0509(17) Uani 0.734(8) 1 d P A 1
H14A H 0.5009 0.7313 0.2216 0.061 Uiso 0.734(8) 1 calc PR A 1
C15 C 0.3744(5) 0.6518(8) 0.2469(3) 0.0506(17) Uani 0.734(8) 1 d P A 1
C16 C 0.3098(5) 0.5504(8) 0.2338(3) 0.0538(19) Uani 0.734(8) 1 d P A 1
C17 C 0.3288(6) 0.4576(7) 0.1876(3) 0.0551(19) Uani 0.734(8) 1 d P A 1
H17A H 0.2845 0.3860 0.1799 0.066 Uiso 0.734(8) 1 calc PR A 1
C19 C 0.6185(8) 0.6960(12) 0.1415(6) 0.068(3) Uani 0.734(8) 1 d P A 1
H19A H 0.6728 0.6911 0.1135 0.102 Uiso 0.734(8) 1 calc PR A 1
H19B H 0.6424 0.6949 0.1840 0.102 Uiso 0.734(8) 1 calc PR A 1
H19C H 0.5828 0.7804 0.1340 0.102 Uiso 0.734(8) 1 calc PR A 1
C20 C 0.1575(8) 0.4347(13) 0.2491(5) 0.071(4) Uani 0.734(8) 1 d P A 1
H20A H 0.1033 0.4383 0.2771 0.106 Uiso 0.734(8) 1 calc PR A 1
H20B H 0.1868 0.3441 0.2508 0.106 Uiso 0.734(8) 1 calc PR A 1
H20C H 0.1347 0.4531 0.2072 0.106 Uiso 0.734(8) 1 calc PR A 1
O3 O 0.5570(4) 0.5824(7) 0.1315(3) 0.057(2) Uani 0.734(8) 1 d P A 1
O4 O 0.2270(5) 0.5348(7) 0.2667(3) 0.059(2) Uani 0.734(8) 1 d P A 1
C12A C 0.4087(5) 0.4661(7) 0.1532(3) 0.0503(17) Uani 0.266(8) 1 d PD A 2
C13A C 0.4742(5) 0.5680(7) 0.1664(3) 0.0501(17) Uani 0.266(8) 1 d PD A 2
H13A H 0.5316 0.5747 0.1437 0.060 Uiso 0.266(8) 1 calc PR A 2
C14A C 0.4561(5) 0.6609(7) 0.2131(3) 0.0509(17) Uani 0.266(8) 1 d P A 2
C15A C 0.3744(5) 0.6518(8) 0.2469(3) 0.0506(17) Uani 0.266(8) 1 d PD A 2
C16A C 0.3098(5) 0.5504(8) 0.2338(3) 0.0538(19) Uani 0.266(8) 1 d PD A 2
H16A H 0.2521 0.5438 0.2563 0.065 Uiso 0.266(8) 1 calc PR A 2
C17A C 0.3288(6) 0.4576(7) 0.1876(3) 0.0551(19) Uani 0.266(8) 1 d P A 2
C19A C 0.601(3) 0.764(4) 0.1786(19) 0.092(12) Uiso 0.266(8) 1 d P A 2
H19D H 0.6450 0.8380 0.1894 0.138 Uiso 0.266(8) 1 calc PR A 2
H19E H 0.5783 0.7750 0.1362 0.138 Uiso 0.266(8) 1 calc PR A 2
H19F H 0.6348 0.6765 0.1826 0.138 Uiso 0.266(8) 1 calc PR A 2
C20A C 0.158(3) 0.406(4) 0.2159(18) 0.080(11) Uiso 0.266(8) 1 d P A 2
H20D H 0.1121 0.3316 0.2112 0.120 Uiso 0.266(8) 1 calc PR A 2
H20E H 0.1302 0.4902 0.1996 0.120 Uiso 0.266(8) 1 calc PR A 2
H20F H 0.1743 0.4182 0.2594 0.120 Uiso 0.266(8) 1 calc PR A 2
O3A O 0.5241(12) 0.7654(18) 0.2174(9) 0.074(7) Uani 0.266(8) 1 d PD A 2
O4A O 0.2500(13) 0.3717(19) 0.1805(10) 0.096(9) Uani 0.266(8) 1 d PD A 2
C18 C 0.3523(6) 0.7536(9) 0.2966(4) 0.075(3) Uani 1 1 d . A .
H18A H 0.4118 0.7716 0.3205 0.090 Uiso 1 1 calc R C 1
H18B H 0.3053 0.7127 0.3248 0.090 Uiso 1 1 calc R C 1
O1 O 0.1897(3) 0.9263(5) -0.06943(19) 0.0520(12) Uani 1 1 d . . .
O2 O -0.0099(3) 0.7942(4) 0.13932(18) 0.0473(11) Uani 1 1 d . . .
C3S C 0.5056(7) 1.0302(9) 0.0609(4) 0.072(2) Uani 1 1 d . . .
H3SA H 0.5105 1.0522 0.1032 0.086 Uiso 1 1 calc R . .
C2S C 0.4377(5) 0.9395(9) 0.0411(4) 0.065(2) Uani 1 1 d . . .
C1S C 0.3708(7) 0.8748(12) 0.0860(5) 0.114(4) Uani 1 1 d . . .
H1SA H 0.3272 0.8128 0.0642 0.170 Uiso 1 1 calc R . .
H1SB H 0.3336 0.9456 0.1065 0.170 Uiso 1 1 calc R . .
H1SC H 0.4082 0.8237 0.1167 0.170 Uiso 1 1 calc R . .
C4S C 0.5668(6) 1.0898(8) 0.0201(5) 0.074(3) Uani 1 1 d . . .
H4SA H 0.6133 1.1529 0.0347 0.089 Uiso 1 1 calc R . .

loop_
_atom_site_aniso_label
_atom_site_aniso_U_11
_atom_site_aniso_U_22
_atom_site_aniso_U_33
_atom_site_aniso_U_23
_atom_site_aniso_U_13
_atom_site_aniso_U_12
As1 0.0510(4) 0.0537(4) 0.0384(4) -0.0115(3) -0.0085(3) 0.0091(4)
Cl1 0.0958(17) 0.0486(11) 0.0801(14) 0.0101(10) 0.0008(12) -0.0118(11)
As2 0.0444(14) 0.0408(18) 0.0318(13) -0.0120(8) -0.0044(9) 0.0023(10)
Cl2 0.060(3) 0.065(3) 0.0327(19) 0.0035(14) 0.0013(17) -0.0005(18)
As2A 0.081(7) 0.095(6) 0.043(6) -0.030(4) -0.022(5) 0.034(4)
Cl2A 0.13(2) 0.168(15) 0.055(6) 0.003(6) 0.011(9) 0.025(12)
S1 0.0618(12) 0.0542(10) 0.0383(9) -0.0064(8) 0.0049(8) 0.0015(9)
S2 0.0825(15) 0.0494(11) 0.0506(10) -0.0162(8) -0.0119(10) -0.0042(10)
S3 0.0690(15) 0.148(2) 0.0578(12) -0.0373(14) -0.0161(11) 0.0512(16)
S4 0.0795(16) 0.0827(16) 0.1023(18) -0.0526(14) -0.0450(14) 0.0199(13)
C1 0.053(4) 0.053(4) 0.034(3) -0.004(3) -0.005(3) -0.004(3)
C2 0.048(4) 0.043(4) 0.031(3) -0.001(3) -0.013(3) 0.002(3)
C3 0.045(4) 0.046(4) 0.034(3) 0.005(3) -0.008(3) 0.001(3)
C4 0.041(4) 0.028(3) 0.047(3) 0.006(3) -0.011(3) -0.001(3)
C5 0.042(4) 0.036(3) 0.041(3) -0.002(3) -0.010(3) 0.006(3)
C6 0.040(3) 0.036(3) 0.036(3) 0.005(2) -0.007(3) 0.000(3)
C7 0.045(4) 0.036(3) 0.037(3) -0.001(3) -0.014(3) -0.003(3)
C8 0.058(4) 0.037(4) 0.051(4) -0.006(3) -0.001(3) 0.006(3)
C9 0.066(5) 0.062(5) 0.056(4) 0.014(4) -0.001(4) -0.010(4)
C10 0.074(5) 0.047(4) 0.052(4) 0.006(3) 0.012(4) -0.011(4)
C11 0.085(6) 0.076(6) 0.072(5) -0.023(5) -0.027(5) 0.035(5)
C12 0.053(4) 0.049(4) 0.048(4) -0.003(3) -0.017(3) 0.012(4)
C13 0.041(4) 0.061(5) 0.048(4) 0.001(3) -0.008(3) 0.009(3)
C14 0.044(4) 0.052(4) 0.056(4) 0.001(3) -0.017(3) 0.000(3)
C15 0.049(4) 0.066(5) 0.037(3) -0.007(3) -0.013(3) 0.011(4)
C16 0.042(4) 0.081(5) 0.038(3) 0.015(4) -0.004(3) 0.002(4)
C17 0.062(5) 0.051(4) 0.052(4) 0.010(3) -0.021(4) -0.014(4)
C19 0.047(6) 0.059(7) 0.097(9) 0.018(6) 0.010(6) 0.002(5)
C20 0.062(7) 0.098(10) 0.054(7) -0.017(6) 0.018(5) -0.038(7)
O3 0.038(4) 0.070(5) 0.064(4) -0.002(4) 0.003(3) 0.007(3)
O4 0.057(4) 0.073(5) 0.046(4) -0.010(3) 0.012(3) -0.010(4)
C12A 0.053(4) 0.049(4) 0.048(4) -0.003(3) -0.017(3) 0.012(4)
C13A 0.041(4) 0.061(5) 0.048(4) 0.001(3) -0.008(3) 0.009(3)
C14A 0.044(4) 0.052(4) 0.056(4) 0.001(3) -0.017(3) 0.000(3)
C15A 0.049(4) 0.066(5) 0.037(3) -0.007(3) -0.013(3) 0.011(4)
C16A 0.042(4) 0.081(5) 0.038(3) 0.015(4) -0.004(3) 0.002(4)
C17A 0.062(5) 0.051(4) 0.052(4) 0.010(3) -0.021(4) -0.014(4)
O3A 0.071(15) 0.072(15) 0.078(14) -0.016(11) -0.018(12) -0.019(12)
O4A 0.084(18) 0.072(16) 0.13(2) 0.002(15) -0.043(16) 0.007(13)
C18 0.064(5) 0.103(7) 0.058(5) -0.031(5) -0.026(4) 0.018(5)
O1 0.065(3) 0.055(3) 0.037(2) 0.007(2) -0.002(2) -0.008(2)
O2 0.062(3) 0.043(3) 0.036(2) -0.0031(19) 0.004(2) -0.004(2)
C3S 0.083(6) 0.063(5) 0.069(5) -0.001(4) -0.008(5) 0.012(5)
C2S 0.043(4) 0.065(5) 0.086(6) 0.023(5) -0.005(4) 0.008(4)
C1S 0.072(7) 0.133(10) 0.136(10) 0.054(8) -0.006(6) -0.007(7)
C4S 0.067(6) 0.053(5) 0.103(7) -0.001(5) -0.029(5) -0.009(4)

loop_
_atom_type_symbol
_atom_type_description
_atom_type_scat_dispersion_real
_atom_type_scat_dispersion_imag
_atom_type_scat_source
C C 0.0033 0.0016 'International Tables Vol C Tables 4.2.6.8 and 6.1.1.4'
H H 0.0000 0.0000 'International Tables Vol C Tables 4.2.6.8 and 6.1.1.4'
S S 0.1246 0.1234 'International Tables Vol C Tables 4.2.6.8 and 6.1.1.4'
Cl Cl 0.1484 0.1585 'International Tables Vol C Tables 4.2.6.8 and 6.1.1.4'
As As 0.0499 2.0058 'International Tables Vol C Tables 4.2.6.8 and 6.1.1.4'
O O 0.0106 0.0060 'International Tables Vol C Tables 4.2.6.8 and 6.1.1.4'

loop_
_geom_angle_atom_site_label_1
_geom_angle_atom_site_label_2
_geom_angle_atom_site_label_3
_geom_angle
_geom_angle_site_symmetry_1
_geom_angle_site_symmetry_3
_geom_angle_publ_flag
S3 As1 S1 87.80(8) . . ?
S3 As1 Cl1 103.22(11) . . ?
S1 As1 Cl1 100.27(8) . . ?
S4 As2 Cl2 102.8(3) . . ?
S4 As2 S2 87.58(16) . . ?
Cl2 As2 S2 101.8(2) . . ?
S2 As2A S4 92.3(7) . . ?
S2 As2A Cl2A 99.9(8) . . ?
S4 As2A Cl2A 86.7(18) . . ?
C1 S1 As1 100.1(2) . . ?
C8 S2 As2A 103.7(4) . . ?
C8 S2 As2 103.0(3) . . ?
As2A S2 As2 9.3(10) . . ?
C11 S3 As1 102.4(3) . . ?
C18 S4 As2A 105.6(6) . . ?
C18 S4 As2 101.7(3) . . ?
As2A S4 As2 9.8(10) . . ?
C2 C1 S1 114.5(4) . . ?
C7 C2 C3 118.4(6) . . ?
C7 C2 C1 120.2(6) . . ?
C3 C2 C1 121.4(6) . . ?
O1 C3 C4 123.9(6) . . ?
O1 C3 C2 115.4(6) . . ?
C4 C3 C2 120.6(6) . . ?
C3 C4 C5 120.6(6) . . ?
C6 C5 C4 119.2(6) . . ?
C6 C5 C8 120.5(6) . . ?
C4 C5 C8 120.3(6) . . ?
O2 C6 C5 116.3(5) . . ?
O2 C6 C7 123.8(5) . . ?
C5 C6 C7 119.9(6) . . ?
C2 C7 C6 121.3(6) . . ?
C5 C8 S2 114.0(5) . . ?
C12 C11 S3 116.2(5) . . ?
C17 C12 C13 118.4(7) . . ?
C17 C12 C11 122.1(7) . . ?
C13 C12 C11 119.5(7) . . ?
C12 C13 C14 120.0(7) . . ?
C12 C13 O3 120.5(7) . . ?
C14 C13 O3 119.5(7) . . ?
C15 C14 C13 120.8(7) . . ?
C14 C15 C16 119.0(7) . . ?
C14 C15 C18 121.5(7) . . ?
C16 C15 C18 119.4(7) . . ?
C15 C16 O4 121.8(7) . . ?
C15 C16 C17 119.8(7) . . ?
O4 C16 C17 118.4(7) . . ?
C12 C17 C16 121.9(7) . . ?
C13 O3 C19 119.7(8) . . ?
C16 O4 C20 120.5(7) . . ?
C15 C18 S4 114.3(5) . . ?
C3 O1 C9 116.9(5) . . ?
C6 O2 C10 117.8(5) . . ?
C2S C3S C4S 120.5(8) . . ?
C4S C2S C3S 117.9(8) 3_675 . ?
C4S C2S C1S 121.9(9) 3_675 . ?
C3S C2S C1S 120.2(9) . . ?
C2S C4S C3S 121.6(8) 3_675 . ?

loop_
_geom_bond_atom_site_label_1
_geom_bond_atom_site_label_2
_geom_bond_distance
_geom_bond_site_symmetry_2
_geom_bond_publ_flag
As1 S3 2.199(2) . ?
As1 S1 2.2140(18) . ?
As1 Cl1 2.246(2) . ?
As2 S4 2.218(5) . ?
As2 Cl2 2.235(7) . ?
As2 S2 2.245(5) . ?
As2A S2 2.105(19) . ?
As2A S4 2.177(13) . ?
As2A Cl2A 2.24(2) . ?
S1 C1 1.825(7) . ?
S2 C8 1.836(7) . ?
S3 C11 1.813(8) . ?
S4 C18 1.819(9) . ?
C1 C2 1.487(8) . ?
C2 C7 1.386(8) . ?
C2 C3 1.395(9) . ?
C3 O1 1.378(7) . ?
C3 C4 1.382(8) . ?
C4 C5 1.391(8) . ?
C5 C6 1.388(8) . ?
C5 C8 1.489(8) . ?
C6 O2 1.377(7) . ?
C6 C7 1.389(8) . ?
C9 O1 1.431(8) . ?
C10 O2 1.436(8) . ?
C11 C12 1.504(10) . ?
C12 C17 1.354(10) . ?
C12 C13 1.384(10) . ?
C13 C14 1.394(9) . ?
C13 O3 1.399(9) . ?
C14 C15 1.367(9) . ?
C15 C16 1.371(10) . ?
C15 C18 1.510(10) . ?
C16 O4 1.375(9) . ?
C16 C17 1.388(10) . ?
C19 O3 1.424(13) . ?
C20 O4 1.430(12) . ?
C19A O3A 1.38(4) . ?
C20A O4A 1.54(4) . ?
C3S C2S 1.366(12) . ?
C3S C4S 1.373(12) . ?
C2S C4S 1.365(12) 3_675 ?
C2S C1S 1.504(12) . ?
C4S C2S 1.365(12) 3_675 ?
